data_4084068
loop_
_publ_author_name
'Bigler, Raphael'
'Otth, Elisabeth'
'Mezzetti, Antonio'

_publ_section_title
;
 Chiral Macrocyclic N2P2Ligands and Iron(II): A Marriage of Interest
;
_journal_issue 15
_journal_name_full Organometallics
_journal_page_first 4086
_journal_paper_doi 10.1021/om5005989
_journal_volume 33
_journal_year 2014
_chemical_absolute_configuration rmad
_chemical_formula_sum 'C34 H34 N2 P2'
_chemical_formula_weight 532.57
_chemical_melting_point ?
_chemical_name_common 1a
_chemical_name_systematic
; 
 ? 
;
_space_group_IT_number 19
_symmetry_cell_setting orthorhombic
_symmetry_space_group_name_Hall 'P 2ac 2ab'
_symmetry_space_group_name_H-M 'P 21 21 21'
_atom_sites_solution_hydrogens geom
_atom_sites_solution_primary direct
_atom_sites_solution_secondary difmap
_audit_creation_method SHELXL-97
_cell_angle_alpha 90.00
_cell_angle_beta 90.00
_cell_angle_gamma 90.00
_cell_formula_units_Z 4
_cell_length_a 8.5160(9)
_cell_length_b 12.3755(14)
_cell_length_c 27.166(3)
_cell_measurement_reflns_used 3435
_cell_measurement_temperature 200(2)
_cell_measurement_theta_max 25.27
_cell_measurement_theta_min 2.23
_cell_volume 2863.0(5)
_computing_cell_refinement 'Bruker SAINT'
_computing_data_collection 'Bruker APEX2'
_computing_data_reduction 'Bruker SAINT'
_computing_molecular_graphics 'Bruker SHELXTL'
_computing_publication_material 'Bruker SHELXTL'
_computing_structure_refinement 'SHELXL-97 (Sheldrick, 2008)'
_computing_structure_solution 'SHELXS-97 (Sheldrick, 2008)'
_diffrn_ambient_temperature 200(2)
_diffrn_measured_fraction_theta_full 0.999
_diffrn_measured_fraction_theta_max 0.999
_diffrn_measurement_device_type 'Bruker APEX-II CCD'
_diffrn_measurement_method '\f and \w scans'
_diffrn_radiation_monochromator graphite
_diffrn_radiation_source 'fine-focus sealed tube'
_diffrn_radiation_type MoK\a
_diffrn_radiation_wavelength 0.71073
_diffrn_reflns_av_R_equivalents 0.1005
_diffrn_reflns_av_sigmaI/netI 0.1286
_diffrn_reflns_limit_h_max 12
_diffrn_reflns_limit_h_min -11
_diffrn_reflns_limit_k_max 17
_diffrn_reflns_limit_k_min -17
_diffrn_reflns_limit_l_max 37
_diffrn_reflns_limit_l_min -38
_diffrn_reflns_number 21386
_diffrn_reflns_theta_full 30.52
_diffrn_reflns_theta_max 30.52
_diffrn_reflns_theta_min 1.50
_diffrn_standards_number 0
_exptl_absorpt_coefficient_mu 0.178
_exptl_absorpt_correction_T_max 0.9307
_exptl_absorpt_correction_T_min 0.9086
_exptl_absorpt_correction_type empirical
_exptl_absorpt_process_details SADABS-2004/1
_exptl_crystal_colour colourless
_exptl_crystal_density_diffrn 1.236
_exptl_crystal_density_meas ?
_exptl_crystal_density_method 'not measured'
_exptl_crystal_description block
_exptl_crystal_F_000 1128
_exptl_crystal_size_max 0.55
_exptl_crystal_size_mid 0.42
_exptl_crystal_size_min 0.41
_refine_diff_density_max 0.385
_refine_diff_density_min -0.290
_refine_diff_density_rms 0.051
_refine_ls_abs_structure_details 'Flack H D (1983), Acta Cryst. A39, 876-881'
_refine_ls_abs_structure_Flack -0.04(7)
_refine_ls_extinction_method none
_refine_ls_goodness_of_fit_ref 0.828
_refine_ls_hydrogen_treatment constr
_refine_ls_matrix_type full
_refine_ls_number_parameters 343
_refine_ls_number_reflns 8753
_refine_ls_number_restraints 0
_refine_ls_restrained_S_all 0.828
_refine_ls_R_factor_all 0.0926
_refine_ls_R_factor_gt 0.0513
_refine_ls_shift/su_max 0.001
_refine_ls_shift/su_mean 0.000
_refine_ls_structure_factor_coef Fsqd
_refine_ls_weighting_details 'calc w=1/[\s^2^(Fo^2^)+(0.0204P)^2^+0.0000P] where P=(Fo^2^+2Fc^2^)/3'
_refine_ls_weighting_scheme calc
_refine_ls_wR_factor_gt 0.0866
_refine_ls_wR_factor_ref 0.0982
_reflns_number_gt 5189
_reflns_number_total 8753
_reflns_threshold_expression >2sigma(I)
_cod_data_source_file om5005989_si_002.cif
_cod_data_source_block macrocycle_1a
_cod_depositor_comments
;
The following automatic conversions were performed:

'_chemical_melting_point' value 'not measured' was changed to '?' -
the value is undefined or not given.

Automatic conversion script
Id: cif_fix_values 2281 2013-09-26 08:29:07Z andrius 

 Adding full bibliography for 4084068--4084074.cif.

The following automatic conversions were performed:

'_exptl_crystal_density_meas' value 'not measured' was changed to '?'
- the value is perceived as not measured.

Automatic conversion script
Id: cif_fix_values 3008 2015-01-20 13:52:24Z robertas 
;
_cod_original_sg_symbol_H-M P2(1)2(1)2(1)
_cod_database_code 4084068

loop_
_symmetry_equiv_pos_as_xyz
'x, y, z'
'-x+1/2, -y, z+1/2'
'-x, y+1/2, -z+1/2'
'x+1/2, -y+1/2, -z'

loop_
_atom_site_label
_atom_site_type_symbol
_atom_site_fract_x
_atom_site_fract_y
_atom_site_fract_z
_atom_site_U_iso_or_equiv
_atom_site_adp_type
_atom_site_occupancy
_atom_site_symmetry_multiplicity
_atom_site_calc_flag
_atom_site_refinement_flags
P1 P 0.28477(6) 1.00246(5) 0.172764(18) 0.02667(13) Uani 1 1 d .
P2 P 0.24704(8) 0.95383(5) 0.014329(19) 0.03304(15) Uani 1 1 d .
N1 N 0.0298(2) 0.72682(17) 0.15333(7) 0.0357(5) Uani 1 1 d .
N2 N 0.3263(2) 0.67250(16) 0.10163(6) 0.0333(5) Uani 1 1 d .
C1 C 0.0774(3) 0.80123(19) 0.18120(7) 0.0299(5) Uani 1 1 d .
H1B H 0.1691 0.7897 0.2004 0.036 Uiso 1 1 calc R
C2 C -0.0052(3) 0.9058(2) 0.18488(7) 0.0294(5) Uani 1 1 d .
C3 C -0.1684(3) 0.9051(2) 0.18829(9) 0.0441(7) Uani 1 1 d .
H3A H -0.2242 0.8389 0.1857 0.053 Uiso 1 1 calc R
C4 C -0.2486(3) 0.9998(3) 0.19539(9) 0.0543(7) Uani 1 1 d .
H4A H -0.3598 0.9985 0.1981 0.065 Uiso 1 1 calc R
C5 C -0.1704(3) 1.0964(2) 0.19864(9) 0.0457(7) Uani 1 1 d .
H5A H -0.2273 1.1613 0.2042 0.055 Uiso 1 1 calc R
C6 C -0.0093(3) 1.0995(2) 0.19394(8) 0.0354(6) Uani 1 1 d .
H6A H 0.0446 1.1666 0.1955 0.043 Uiso 1 1 calc R
C7 C 0.0744(2) 1.0042(2) 0.18684(6) 0.0281(5) Uani 1 1 d .
C8 C 0.3596(2) 1.11248(19) 0.21082(8) 0.0306(5) Uani 1 1 d .
C9 C 0.3809(3) 1.0874(2) 0.26070(8) 0.0471(7) Uani 1 1 d .
H9A H 0.3479 1.0192 0.2730 0.057 Uiso 1 1 calc R
C10 C 0.4491(4) 1.1608(4) 0.29186(11) 0.0708(11) Uani 1 1 d .
H10A H 0.4638 1.1426 0.3255 0.085 Uiso 1 1 calc R
C11 C 0.4958(4) 1.2589(4) 0.27526(17) 0.0829(14) Uani 1 1 d .
H11A H 0.5429 1.3092 0.2972 0.099 Uiso 1 1 calc R
C12 C 0.4747(4) 1.2851(3) 0.22671(16) 0.0754(11) Uani 1 1 d .
H12A H 0.5068 1.3541 0.2150 0.090 Uiso 1 1 calc R
C13 C 0.4070(3) 1.2119(2) 0.19448(10) 0.0488(7) Uani 1 1 d .
H13A H 0.3935 1.2307 0.1609 0.059 Uiso 1 1 calc R
C14 C 0.2805(3) 1.05943(18) 0.11031(7) 0.0331(5) Uani 1 1 d .
H14A H 0.2389 1.1341 0.1115 0.040 Uiso 1 1 calc R
H14B H 0.3885 1.0623 0.0969 0.040 Uiso 1 1 calc R
C15 C 0.1765(2) 0.9899(2) 0.07658(7) 0.0346(5) Uani 1 1 d .
H15A H 0.0751 1.0282 0.0726 0.042 Uiso 1 1 calc R
H15B H 0.1540 0.9217 0.0942 0.042 Uiso 1 1 calc R
C16 C 0.2708(3) 1.08539(18) -0.01627(7) 0.0346(5) Uani 1 1 d .
C17 C 0.3469(3) 1.1764(2) 0.00167(9) 0.0464(7) Uani 1 1 d .
H17A H 0.3968 1.1731 0.0329 0.056 Uiso 1 1 calc R
C18 C 0.3517(4) 1.2711(2) -0.02472(10) 0.0563(8) Uani 1 1 d .
H18A H 0.4052 1.3323 -0.0118 0.068 Uiso 1 1 calc R
C19 C 0.2787(4) 1.2773(2) -0.06997(10) 0.0614(9) Uani 1 1 d .
H19A H 0.2818 1.3426 -0.0883 0.074 Uiso 1 1 calc R
C20 C 0.2017(4) 1.1888(3) -0.08835(9) 0.0569(8) Uani 1 1 d .
H20A H 0.1500 1.1932 -0.1193 0.068 Uiso 1 1 calc R
C21 C 0.1989(3) 1.0928(2) -0.06195(8) 0.0438(6) Uani 1 1 d .
H21A H 0.1472 1.0315 -0.0753 0.053 Uiso 1 1 calc R
C22 C 0.4461(3) 0.9097(2) 0.03087(7) 0.0300(5) Uani 1 1 d .
C23 C 0.5824(3) 0.9674(2) 0.01992(7) 0.0356(6) Uani 1 1 d .
H23A H 0.5745 1.0332 0.0020 0.043 Uiso 1 1 calc R
C24 C 0.7282(3) 0.93109(19) 0.03450(8) 0.0380(6) Uani 1 1 d .
H24A H 0.8194 0.9711 0.0259 0.046 Uiso 1 1 calc R
C25 C 0.7427(3) 0.8371(2) 0.06142(8) 0.0386(6) Uani 1 1 d .
H25A H 0.8429 0.8134 0.0724 0.046 Uiso 1 1 calc R
C26 C 0.6105(3) 0.7781(2) 0.07221(8) 0.0363(6) Uani 1 1 d .
H26A H 0.6204 0.7131 0.0906 0.044 Uiso 1 1 calc R
C27 C 0.4621(3) 0.81157(19) 0.05684(7) 0.0300(5) Uani 1 1 d .
C28 C 0.3256(3) 0.74094(17) 0.06693(8) 0.0299(5) Uani 1 1 d .
H28A H 0.2348 0.7471 0.0468 0.036 Uiso 1 1 calc R
C29 C 0.1930(3) 0.59989(18) 0.10660(7) 0.0299(5) Uani 1 1 d .
H29A H 0.1184 0.6117 0.0787 0.036 Uiso 1 1 calc R
C30 C 0.1091(3) 0.62210(19) 0.15560(8) 0.0322(6) Uani 1 1 d .
H30A H 0.1878 0.6227 0.1829 0.039 Uiso 1 1 calc R
C31 C -0.0149(3) 0.5370(2) 0.16598(9) 0.0433(7) Uani 1 1 d .
H31A H -0.1000 0.5438 0.1414 0.052 Uiso 1 1 calc R
H31B H -0.0609 0.5505 0.1989 0.052 Uiso 1 1 calc R
C32 C 0.0498(3) 0.4225(2) 0.16445(9) 0.0508(8) Uani 1 1 d .
H32A H 0.1268 0.4125 0.1914 0.061 Uiso 1 1 calc R
H32B H -0.0367 0.3702 0.1693 0.061 Uiso 1 1 calc R
C33 C 0.1285(3) 0.4018(2) 0.11528(9) 0.0477(7) Uani 1 1 d .
H33A H 0.1753 0.3286 0.1153 0.057 Uiso 1 1 calc R
H33B H 0.0488 0.4046 0.0888 0.057 Uiso 1 1 calc R
C34 C 0.2551(3) 0.48432(19) 0.10501(8) 0.0398(6) Uani 1 1 d .
H34A H 0.3007 0.4702 0.0721 0.048 Uiso 1 1 calc R
H34B H 0.3398 0.4763 0.1297 0.048 Uiso 1 1 calc R

loop_
_atom_site_aniso_label
_atom_site_aniso_U_11
_atom_site_aniso_U_22
_atom_site_aniso_U_33
_atom_site_aniso_U_23
_atom_site_aniso_U_13
_atom_site_aniso_U_12
P1 0.0239(3) 0.0266(3) 0.0294(2) -0.0038(3) 0.0006(2) 0.0019(3)
P2 0.0405(4) 0.0342(3) 0.0244(2) 0.0000(2) -0.0064(3) -0.0026(3)
N1 0.0356(12) 0.0376(13) 0.0339(10) -0.0050(9) -0.0036(9) 0.0002(10)
N2 0.0399(12) 0.0327(11) 0.0274(9) 0.0018(9) -0.0021(8) -0.0039(10)
C1 0.0225(11) 0.0369(14) 0.0304(11) 0.0037(10) 0.0012(9) -0.0063(11)
C2 0.0246(12) 0.0408(15) 0.0228(10) -0.0038(10) 0.0033(9) -0.0029(12)
C3 0.0283(14) 0.0532(18) 0.0509(15) -0.0071(14) 0.0080(11) -0.0052(14)
C4 0.0221(12) 0.075(2) 0.0651(15) -0.0075(16) 0.0087(11) 0.0068(18)
C5 0.0380(16) 0.0549(18) 0.0442(14) -0.0103(14) 0.0072(11) 0.0148(15)
C6 0.0346(15) 0.0392(15) 0.0325(12) -0.0059(11) 0.0003(10) 0.0080(13)
C7 0.0245(11) 0.0402(13) 0.0195(9) -0.0002(10) -0.0016(8) 0.0048(13)
C8 0.0209(12) 0.0336(14) 0.0374(12) -0.0134(11) -0.0003(9) 0.0018(11)
C9 0.0367(15) 0.066(2) 0.0387(14) -0.0158(13) -0.0060(11) 0.0176(15)
C10 0.045(2) 0.112(3) 0.0557(18) -0.052(2) -0.0203(14) 0.032(2)
C11 0.0355(19) 0.102(3) 0.111(3) -0.083(3) -0.0142(19) 0.007(2)
C12 0.0396(19) 0.060(2) 0.126(3) -0.049(2) 0.0121(19) -0.0147(17)
C13 0.0361(15) 0.0421(17) 0.0682(18) -0.0200(14) 0.0032(14) -0.0093(14)
C14 0.0356(13) 0.0345(13) 0.0293(10) -0.0049(10) 0.0025(10) -0.0032(12)
C15 0.0334(13) 0.0404(14) 0.0300(10) 0.0001(11) -0.0009(8) -0.0061(13)
C16 0.0422(14) 0.0342(12) 0.0273(10) 0.0047(10) 0.0003(11) 0.0075(12)
C17 0.067(2) 0.0405(16) 0.0318(13) 0.0074(12) 0.0008(12) 0.0004(14)
C18 0.083(2) 0.0363(16) 0.0495(17) 0.0039(14) 0.0085(15) 0.0054(16)
C19 0.084(2) 0.0459(17) 0.0543(17) 0.0193(15) 0.0112(17) 0.0238(19)
C20 0.066(2) 0.069(2) 0.0358(14) 0.0174(14) -0.0076(13) 0.0229(18)
C21 0.0412(15) 0.0553(17) 0.0349(12) 0.0041(12) -0.0041(11) 0.0106(14)
C22 0.0377(14) 0.0332(13) 0.0191(9) -0.0053(10) 0.0021(9) -0.0014(12)
C23 0.0494(15) 0.0309(14) 0.0266(10) 0.0017(10) -0.0009(10) -0.0034(12)
C24 0.0391(15) 0.0399(14) 0.0349(11) -0.0010(10) 0.0005(11) -0.0061(13)
C25 0.0364(15) 0.0421(14) 0.0373(12) 0.0000(11) -0.0023(12) -0.0001(13)
C26 0.0480(17) 0.0300(14) 0.0310(12) 0.0023(11) 0.0001(11) 0.0013(13)
C27 0.0426(15) 0.0288(13) 0.0187(10) -0.0019(9) 0.0009(9) -0.0011(11)
C28 0.0394(14) 0.0256(12) 0.0247(11) -0.0025(10) -0.0049(9) 0.0014(11)
C29 0.0333(13) 0.0304(13) 0.0260(11) 0.0006(10) -0.0055(9) -0.0024(11)
C30 0.0339(14) 0.0340(15) 0.0288(11) 0.0009(10) -0.0049(10) -0.0019(12)
C31 0.0447(15) 0.0482(17) 0.0370(13) 0.0012(12) 0.0021(10) -0.0141(13)
C32 0.061(2) 0.0401(17) 0.0511(16) 0.0121(13) -0.0084(13) -0.0186(15)
C33 0.0622(19) 0.0261(14) 0.0548(16) 0.0005(13) -0.0170(13) -0.0006(14)
C34 0.0416(14) 0.0334(14) 0.0443(12) -0.0013(11) -0.0049(11) 0.0049(13)

loop_
_atom_type_symbol
_atom_type_description
_atom_type_scat_dispersion_real
_atom_type_scat_dispersion_imag
_atom_type_scat_source
C C 0.0033 0.0016 'International Tables Vol C Tables 4.2.6.8 and 6.1.1.4'
H H 0.0000 0.0000 'International Tables Vol C Tables 4.2.6.8 and 6.1.1.4'
N N 0.0061 0.0033 'International Tables Vol C Tables 4.2.6.8 and 6.1.1.4'
P P 0.1023 0.0942 'International Tables Vol C Tables 4.2.6.8 and 6.1.1.4'

loop_
_geom_angle_atom_site_label_1
_geom_angle_atom_site_label_2
_geom_angle_atom_site_label_3
_geom_angle
C8 P1 C7 102.38(10)
C8 P1 C14 104.11(10)
C7 P1 C14 99.71(10)
C8 P1 N2 152.49(8)
C7 P1 N2 100.14(9)
C14 P1 N2 87.34(8)
C22 P2 C16 105.81(11)
C22 P2 C15 98.52(9)
C16 P2 C15 103.59(11)
C22 P2 N1 89.41(7)
C16 P2 N1 150.40(7)
C15 P2 N1 48.14(8)
C1 N1 C30 118.3(2)
C1 N1 P2 85.70(13)
C30 N1 P2 110.78(12)
C28 N2 C29 118.59(19)
C28 N2 P1 73.42(13)
C29 N2 P1 117.15(12)
N1 C1 C2 121.9(2)
C3 C2 C7 119.2(2)
C3 C2 C1 118.3(2)
C7 C2 C1 122.44(19)
C4 C3 C2 120.1(3)
C3 C4 C5 120.8(2)
C4 C5 C6 120.1(3)
C5 C6 C7 119.9(3)
C6 C7 C2 119.78(19)
C6 C7 P1 122.7(2)
C2 C7 P1 117.20(18)
C13 C8 C9 118.3(2)
C13 C8 P1 126.16(18)
C9 C8 P1 115.35(19)
C10 C9 C8 120.4(3)
C11 C10 C9 120.8(3)
C10 C11 C12 119.7(3)
C11 C12 C13 120.5(4)
C8 C13 C12 120.4(3)
C15 C14 P1 110.32(15)
C14 C15 P2 119.53(15)
C21 C16 C17 117.8(2)
C21 C16 P2 114.52(19)
C17 C16 P2 127.65(16)
C18 C17 C16 121.5(2)
C17 C18 C19 119.9(3)
C20 C19 C18 119.8(3)
C19 C20 C21 120.2(3)
C16 C21 C20 120.8(3)
C23 C22 C27 117.9(2)
C23 C22 P2 124.26(18)
C27 C22 P2 117.85(17)
C24 C23 C22 121.4(2)
C23 C24 C25 120.5(2)
C26 C25 C24 119.2(2)
C25 C26 C27 121.4(2)
C26 C27 C22 119.5(2)
C26 C27 C28 118.8(2)
C22 C27 C28 121.7(2)
N2 C28 C27 121.9(2)
N2 C29 C34 107.85(18)
N2 C29 C30 109.47(17)
C34 C29 C30 110.70(18)
N1 C30 C31 107.5(2)
N1 C30 C29 109.69(18)
C31 C30 C29 111.15(18)
C30 C31 C32 112.9(2)
C33 C32 C31 110.0(2)
C34 C33 C32 111.3(2)
C33 C34 C29 112.4(2)

loop_
_geom_bond_atom_site_label_1
_geom_bond_atom_site_label_2
_geom_bond_distance
P1 C8 1.824(2)
P1 C7 1.832(2)
P1 C14 1.838(2)
P1 N2 4.531(2)
P2 C22 1.837(2)
P2 C16 1.839(2)
P2 C15 1.850(2)
P2 N1 5.057(2)
N1 C1 1.259(3)
N1 C30 1.463(3)
N2 C28 1.267(3)
N2 C29 1.454(3)
C1 C2 1.476(3)
C2 C3 1.393(3)
C2 C7 1.395(3)
C3 C4 1.370(4)
C4 C5 1.371(4)
C5 C6 1.378(3)
C6 C7 1.391(3)
C8 C13 1.369(3)
C8 C9 1.402(3)
C9 C10 1.370(4)
C10 C11 1.354(5)
C11 C12 1.370(5)
C12 C13 1.386(4)
C14 C15 1.538(3)
C16 C21 1.387(3)
C16 C17 1.388(3)
C17 C18 1.375(3)
C18 C19 1.380(4)
C19 C20 1.370(4)
C20 C21 1.388(3)
C22 C23 1.395(3)
C22 C27 1.411(3)
C23 C24 1.379(3)
C24 C25 1.379(3)
C25 C26 1.374(3)
C26 C27 1.394(3)
C27 C28 1.480(3)
C29 C34 1.525(3)
C29 C30 1.536(3)
C30 C31 1.518(3)
C31 C32 1.521(4)
C32 C33 1.516(3)
C33 C34 1.511(3)

loop_
_geom_torsion_atom_site_label_1
_geom_torsion_atom_site_label_2
_geom_torsion_atom_site_label_3
_geom_torsion_atom_site_label_4
_geom_torsion
C22 P2 N1 C1 76.83(15)
C16 P2 N1 C1 -45.4(2)
C15 P2 N1 C1 -25.19(16)
C22 P2 N1 C30 -41.85(15)
C16 P2 N1 C30 -164.10(19)
C15 P2 N1 C30 -143.87(17)
C8 P1 N2 C28 -113.6(2)
C7 P1 N2 C28 101.80(15)
C14 P1 N2 C28 2.41(16)
C8 P1 N2 C29 132.3(2)
C7 P1 N2 C29 -12.30(14)
C14 P1 N2 C29 -111.69(15)
C30 N1 C1 C2 -173.92(19)
P2 N1 C1 C2 74.76(19)
N1 C1 C2 C3 44.1(3)
N1 C1 C2 C7 -138.2(2)
C7 C2 C3 C4 -2.5(3)
C1 C2 C3 C4 175.2(2)
C2 C3 C4 C5 0.8(4)
C3 C4 C5 C6 1.1(4)
C4 C5 C6 C7 -1.3(4)
C5 C6 C7 C2 -0.5(3)
C5 C6 C7 P1 172.34(17)
C3 C2 C7 C6 2.3(3)
C1 C2 C7 C6 -175.3(2)
C3 C2 C7 P1 -170.85(17)
C1 C2 C7 P1 11.5(3)
C8 P1 C7 C6 37.99(19)
C14 P1 C7 C6 -68.92(18)
N2 P1 C7 C6 -157.93(16)
C8 P1 C7 C2 -149.03(16)
C14 P1 C7 C2 104.06(17)
N2 P1 C7 C2 15.05(16)
C7 P1 C8 C13 -106.2(2)
C14 P1 C8 C13 -2.7(2)
N2 P1 C8 C13 109.6(2)
C7 P1 C8 C9 79.29(18)
C14 P1 C8 C9 -177.22(17)
N2 P1 C8 C9 -64.9(3)
C13 C8 C9 C10 -0.6(4)
P1 C8 C9 C10 174.4(2)
C8 C9 C10 C11 0.6(4)
C9 C10 C11 C12 0.0(5)
C10 C11 C12 C13 -0.4(5)
C9 C8 C13 C12 0.2(4)
P1 C8 C13 C12 -174.2(2)
C11 C12 C13 C8 0.4(4)
C8 P1 C14 C15 -163.41(16)
C7 P1 C14 C15 -57.91(18)
N2 P1 C14 C15 41.92(15)
P1 C14 C15 P2 -134.69(15)
C22 P2 C15 C14 47.2(2)
C16 P2 C15 C14 -61.4(2)
N1 P2 C15 C14 128.7(2)
C22 P2 C16 C21 127.49(18)
C15 P2 C16 C21 -129.39(18)
N1 P2 C16 C21 -114.03(18)
C22 P2 C16 C17 -54.5(2)
C15 P2 C16 C17 48.6(2)
N1 P2 C16 C17 64.0(3)
C21 C16 C17 C18 -0.1(4)
P2 C16 C17 C18 -178.0(2)
C16 C17 C18 C19 0.5(4)
C17 C18 C19 C20 0.0(4)
C18 C19 C20 C21 -0.9(5)
C17 C16 C21 C20 -0.9(4)
P2 C16 C21 C20 177.3(2)
C19 C20 C21 C16 1.4(4)
C16 P2 C22 C23 -1.6(2)
C15 P2 C22 C23 -108.41(18)
N1 P2 C22 C23 -155.85(17)
C16 P2 C22 C27 177.65(15)
C15 P2 C22 C27 70.82(18)
N1 P2 C22 C27 23.38(15)
C27 C22 C23 C24 -0.9(3)
P2 C22 C23 C24 178.33(17)
C22 C23 C24 C25 -1.4(3)
C23 C24 C25 C26 2.1(3)
C24 C25 C26 C27 -0.4(3)
C25 C26 C27 C22 -1.9(3)
C25 C26 C27 C28 176.17(19)
C23 C22 C27 C26 2.5(3)
P2 C22 C27 C26 -176.78(16)
C23 C22 C27 C28 -175.49(18)
P2 C22 C27 C28 5.2(3)
C29 N2 C28 C27 -174.92(18)
P1 N2 C28 C27 72.75(18)
C26 C27 C28 N2 23.9(3)
C22 C27 C28 N2 -158.0(2)
C28 N2 C29 C34 123.4(2)
P1 N2 C29 C34 -151.49(12)
C28 N2 C29 C30 -116.0(2)
P1 N2 C29 C30 -30.97(19)
C1 N1 C30 C31 124.6(2)
P2 N1 C30 C31 -138.90(13)
C1 N1 C30 C29 -114.4(2)
P2 N1 C30 C29 -17.9(2)
N2 C29 C30 N1 70.0(2)
C34 C29 C30 N1 -171.21(19)
N2 C29 C30 C31 -171.20(19)
C34 C29 C30 C31 -52.4(2)
N1 C30 C31 C32 174.51(19)
C29 C30 C31 C32 54.4(3)
C30 C31 C32 C33 -55.8(3)
C31 C32 C33 C34 55.9(3)
C32 C33 C34 C29 -56.5(3)
N2 C29 C34 C33 173.92(18)
C30 C29 C34 C33 54.2(2)
